data_8104960
loop_
_publ_author_name
'Xu, Duanjie'
'Wang, Baiyan'
'Zhu, Xin'

_publ_section_title
;
 Crystal structure of tetrabutylammonium sulfanilate --
 1-(diaminomethylene)thiourea (1/2)
;
_journal_issue 1
_journal_name_full 'Zeitschrift f\"ur Kristallographie - New Crystal Structures'
_journal_page_first 59
_journal_page_last 60
_journal_paper_doi 10.1515/ncrs-2021-0361
_journal_volume 237
_journal_year 2022
_chemical_formula_moiety 'C16 H36 N, C6 H6 N O3 S, 2(C2 H6 N4 S)'
_chemical_formula_sum 'C26 H54 N10 O3 S3'
_chemical_formula_weight 650.97
_space_group_crystal_system monoclinic
_space_group_IT_number 7
_space_group_name_Hall 'P -2yc'
_space_group_name_H-M_alt 'P 1 c 1'
_atom_sites_solution_hydrogens mixed
_cell_angle_alpha 90
_cell_angle_beta 109.472(2)
_cell_angle_gamma 90
_cell_formula_units_Z 2
_cell_length_a 8.5247(5)
_cell_length_b 10.6658(5)
_cell_length_c 21.2970(10)
_cell_measurement_reflns_used 3814
_cell_measurement_temperature 296(2)
_cell_measurement_theta_max 24.9
_cell_measurement_theta_min 2.67
_cell_volume 1825.63(16)
_computing_cell_refinement 'Bruker SMART [1]'
_computing_data_collection 'Bruker SMART [1]'
_computing_data_reduction 'Bruker SAINT [1]'
_computing_molecular_graphics 'SHELXL-2014/7 [3]'
_computing_publication_material 'SHELXL-2014/7 [3]'
_computing_structure_refinement 'SHELXL-2014/7 [3]'
_computing_structure_solution 'SHELXL-2014/7 [2]'
_diffrn_ambient_temperature 296(2)
_diffrn_measured_fraction_theta_full 0.996
_diffrn_measured_fraction_theta_max 0.994
_diffrn_measurement_device_type 'APEXII CCD area detector'
_diffrn_measurement_method 'phi and omega scans'
_diffrn_radiation_type MoK\a
_diffrn_radiation_wavelength 0.71073
_diffrn_reflns_av_R_equivalents 0.0160
_diffrn_reflns_av_unetI/netI 0.0263
_diffrn_reflns_Laue_measured_fraction_full 0.996
_diffrn_reflns_Laue_measured_fraction_max 0.994
_diffrn_reflns_limit_h_max 10
_diffrn_reflns_limit_h_min -10
_diffrn_reflns_limit_k_max 12
_diffrn_reflns_limit_k_min -13
_diffrn_reflns_limit_l_max 26
_diffrn_reflns_limit_l_min -26
_diffrn_reflns_number 9917
_diffrn_reflns_point_group_measured_fraction_full 0.816
_diffrn_reflns_point_group_measured_fraction_max 0.806
_diffrn_reflns_theta_full 25.242
_diffrn_reflns_theta_max 26.260
_diffrn_reflns_theta_min 1.909
_exptl_absorpt_coefficient_mu 0.243
_exptl_absorpt_correction_T_max 0.978
_exptl_absorpt_correction_T_min 0.971
_exptl_absorpt_correction_type multi-scan
_exptl_absorpt_process_details sadabs
_exptl_crystal_colour yellow
_exptl_crystal_density_diffrn 1.184
_exptl_crystal_description block
_exptl_crystal_F_000 704
_exptl_crystal_size_max 0.400
_exptl_crystal_size_mid 0.100
_exptl_crystal_size_min 0.090
_exptl_transmission_factor_max 0.978
_exptl_transmission_factor_min 0.907
_refine_diff_density_max 0.317
_refine_diff_density_min -0.165
_refine_diff_density_rms 0.032
_refine_ls_abs_structure_details
;
 Flack x determined using 1720 quotients [(I+)-(I-)]/[(I+)+(I-)]
 (Parsons, Flack and Wagner, Acta Cryst. B69 (2013) 249-259).
;
_refine_ls_abs_structure_Flack 0.02(2)
_refine_ls_extinction_coef .
_refine_ls_extinction_method none
_refine_ls_goodness_of_fit_ref 0.891
_refine_ls_hydrogen_treatment constr
_refine_ls_matrix_type full
_refine_ls_number_parameters 389
_refine_ls_number_reflns 5952
_refine_ls_number_restraints 38
_refine_ls_restrained_S_all 0.894
_refine_ls_R_factor_all 0.0465
_refine_ls_R_factor_gt 0.0366
_refine_ls_shift/su_max 0.002
_refine_ls_shift/su_mean 0.000
_refine_ls_structure_factor_coef Fsqd
_refine_ls_weighting_details 'w=1/[\s^2^(Fo^2^)+(0.0500P)^2^+0.5000P] where P=(Fo^2^+2Fc^2^)/3'
_refine_ls_weighting_scheme calc
_refine_ls_wR_factor_gt 0.0866
_refine_ls_wR_factor_ref 0.0937
_reflns_Friedel_coverage 0.619
_reflns_Friedel_fraction_full 0.636
_reflns_Friedel_fraction_max 0.618
_reflns_number_gt 5012
_reflns_number_total 5952
_reflns_threshold_expression 'I > 2\s(I)'
_cod_data_source_file suppl_j_ncrs-2021-0361_suppl.cif
_cod_data_source_block 090523b_0m
_cod_original_sg_symbol_H-M 'P c'
_cod_database_code 8104960
_shelx_space_group_comment
;
The symmetry employed for this shelxl refinement is uniquely defined
by the following loop, which should always be used as a source of
symmetry information in preference to the above space-group names.
They are only intended as comments.
;
_shelx_estimated_absorpt_t_min 0.909
_shelx_estimated_absorpt_t_max 0.978

loop_
_space_group_symop_operation_xyz
'x, y, z'
'x, -y, z+1/2'

loop_
_atom_site_label
_atom_site_type_symbol
_atom_site_fract_x
_atom_site_fract_y
_atom_site_fract_z
_atom_site_U_iso_or_equiv
_atom_site_adp_type
_atom_site_occupancy
_atom_site_site_symmetry_order
_atom_site_calc_flag
_atom_site_refinement_flags_posn
_atom_site_refinement_flags_adp
_atom_site_refinement_flags_occupancy
_atom_site_disorder_assembly
_atom_site_disorder_group
S1 S 1.06860(11) -1.16893(9) -0.08606(5) 0.0537(2) Uani 1 1 d . . . . .
O1 O 1.1373(4) -1.2194(3) -0.13435(15) 0.0737(8) Uani 1 1 d . . . . .
N1 N 0.3842(4) -1.3750(4) -0.16708(19) 0.0751(10) Uani 1 1 d . . . . .
H1A H 0.3010 -1.3253 -0.1730 0.090 Uiso 1 1 d R U . . .
H1B H 0.3675 -1.4536 -0.1757 0.090 Uiso 1 1 d R U . . .
C1 C 0.5446(5) -1.3285(4) -0.14384(18) 0.0565(9) Uani 1 1 d . . . . .
O2 O 1.1567(4) -1.2068(3) -0.01811(14) 0.0712(7) Uani 1 1 d . . . . .
C2 C 0.6785(6) -1.4052(4) -0.1367(3) 0.0806(14) Uani 1 1 d . . . . .
H2A H 0.6619 -1.4908 -0.1442 0.097 Uiso 1 1 calc R U . . .
S2 S -0.01402(13) -1.41642(10) -0.44630(5) 0.0682(3) Uani 1 1 d . . . . .
N2 N 0.1600(5) -1.3723(3) -0.32248(17) 0.0720(10) Uani 1 1 d . . . . .
H2B H 0.2197 -1.3281 -0.2893 0.086 Uiso 1 1 d R U . . .
H2C H 0.1375 -1.4490 -0.3165 0.086 Uiso 1 1 d R U . . .
O3 O 1.0503(4) -1.0328(2) -0.09201(14) 0.0657(7) Uani 1 1 d . . . . .
C3 C 0.8382(6) -1.3569(4) -0.1187(3) 0.0760(13) Uani 1 1 d . . . . .
H3A H 0.9275 -1.4103 -0.1143 0.091 Uiso 1 1 calc R U . . .
N3 N 0.1491(5) -1.2020(3) -0.38406(16) 0.0636(9) Uani 1 1 d . . . . .
S3 S 0.10740(13) -0.64838(9) -0.26103(5) 0.0602(2) Uani 1 1 d . . . . .
C4 C 0.8657(4) -1.2305(3) -0.10727(17) 0.0502(8) Uani 1 1 d . . . . .
N4 N 0.1815(6) -1.0159(3) -0.4291(2) 0.0906(13) Uani 1 1 d . . . . .
H4A H 0.1733 -0.9679 -0.4624 0.109 Uiso 1 1 d R U . . .
H4B H 0.2255 -0.9882 -0.3891 0.109 Uiso 1 1 d R U . . .
C5 C 0.7321(5) -1.1549(4) -0.1117(2) 0.0657(10) Uani 1 1 d . . . . .
H5A H 0.7487 -1.0698 -0.1023 0.079 Uiso 1 1 calc R U . . .
N5 N 0.0604(6) -1.1717(4) -0.50074(19) 0.0882(13) Uani 1 1 d . . . . .
H5B H 0.0259 -1.2477 -0.5092 0.106 Uiso 1 1 d R U . . .
H5C H 0.0517 -1.1204 -0.5329 0.106 Uiso 1 1 d R U . . .
C6 C 0.5749(5) -1.2034(4) -0.1296(2) 0.0704(11) Uani 1 1 d . . . . .
H6A H 0.4863 -1.1504 -0.1323 0.085 Uiso 1 1 calc R U . . .
N6 N 0.1001(4) -0.7209(3) -0.37897(16) 0.0571(7) Uani 1 1 d . . . . .
H6B H 0.1046 -0.7739 -0.4088 0.068 Uiso 1 1 d R U . . .
H6C H 0.0860 -0.6425 -0.3886 0.068 Uiso 1 1 d R U . . .
C7 C 0.1027(5) -1.3221(3) -0.3831(2) 0.0557(9) Uani 1 1 d . . . . .
N7 N 0.1366(4) -0.8849(3) -0.30966(15) 0.0547(7) Uani 1 1 d . . . . .
C8 C 0.1258(6) -1.1345(4) -0.4393(2) 0.0612(10) Uani 1 1 d . . . . .
N8 N 0.1493(5) -1.0713(3) -0.25715(18) 0.0770(11) Uani 1 1 d . . . . .
H8A H 0.1462 -1.1167 -0.2242 0.092 Uiso 1 1 d R U . . .
H8B H 0.1624 -1.1060 -0.2915 0.092 Uiso 1 1 d R U . . .
N9 N 0.1152(6) -0.9000(4) -0.2016(2) 0.0941(14) Uani 1 1 d . . . . .
H9A H 0.1126 -0.9477 -0.1694 0.113 Uiso 1 1 d R U . . .
H9B H 0.1050 -0.8201 -0.1988 0.113 Uiso 1 1 d R U . . .
C9 C 0.1154(4) -0.7610(3) -0.31755(18) 0.0513(8) Uani 1 1 d . . . . .
N10 N 0.5763(4) -0.5871(3) -0.37732(17) 0.0627(8) Uani 1 1 d . . . . .
C10 C 0.1342(5) -0.9484(3) -0.2550(2) 0.0576(9) Uani 1 1 d . . . . .
C11 C 0.6909(5) -0.4763(4) -0.3505(2) 0.0672(11) Uani 1 1 d . . . . .
H11A H 0.7846 -0.5052 -0.3132 0.081 Uiso 1 1 calc R U . . .
H11B H 0.7343 -0.4487 -0.3849 0.081 Uiso 1 1 calc R U . . .
C12 C 0.6151(6) -0.3643(5) -0.3279(2) 0.0797(13) Uani 1 1 d . . . . .
H12A H 0.5144 -0.3394 -0.3631 0.096 Uiso 1 1 calc R U . . .
H12B H 0.5851 -0.3873 -0.2893 0.096 Uiso 1 1 calc R U . . .
C13 C 0.7350(7) -0.2553(5) -0.3102(3) 0.0920(14) Uani 1 1 d . . . . .
H13A H 0.8307 -0.2783 -0.2722 0.110 Uiso 1 1 calc R U . . .
H13B H 0.7740 -0.2389 -0.3474 0.110 Uiso 1 1 calc R U . . .
C14 C 0.6602(9) -0.1369(6) -0.2940(3) 0.112(2) Uani 1 1 d . . . . .
H14A H 0.7422 -0.0715 -0.2833 0.169 Uiso 1 1 calc R U . . .
H14B H 0.5670 -0.1122 -0.3318 0.169 Uiso 1 1 calc R U . . .
H14C H 0.6237 -0.1516 -0.2566 0.169 Uiso 1 1 calc R U . . .
C15 C 0.5179(5) -0.6431(5) -0.3230(2) 0.0713(11) Uani 1 1 d . . . . .
H15A H 0.4564 -0.5792 -0.3086 0.086 Uiso 1 1 calc R U . . .
H15B H 0.4410 -0.7107 -0.3425 0.086 Uiso 1 1 calc R U . . .
C16 C 0.6516(6) -0.6932(5) -0.2623(2) 0.0802(13) Uani 1 1 d . . . . .
H16A H 0.7237 -0.6249 -0.2399 0.096 Uiso 1 1 calc R U . . .
H16B H 0.7186 -0.7537 -0.2761 0.096 Uiso 1 1 calc R U . . .
C17 C 0.5787(7) -0.7552(5) -0.2142(3) 0.0912(15) Uani 1 1 d . . . . .
H17A H 0.5023 -0.6972 -0.2044 0.109 Uiso 1 1 calc R U . . .
H17B H 0.5155 -0.8283 -0.2355 0.109 Uiso 1 1 calc R U . . .
C18 C 0.7071(9) -0.7946(7) -0.1504(3) 0.129(3) Uani 1 1 d . . . . .
H18A H 0.6536 -0.8330 -0.1222 0.193 Uiso 1 1 calc R U . . .
H18B H 0.7818 -0.8535 -0.1596 0.193 Uiso 1 1 calc R U . . .
H18C H 0.7686 -0.7224 -0.1284 0.193 Uiso 1 1 calc R U . . .
C19 C 0.6776(5) -0.6833(4) -0.4004(2) 0.0683(11) Uani 1 1 d . . . . .
H19A H 0.7163 -0.6445 -0.4337 0.082 Uiso 1 1 calc R U . . .
H19B H 0.7750 -0.7050 -0.3627 0.082 Uiso 1 1 calc R U . . .
C20 C 0.5865(6) -0.8035(5) -0.4294(3) 0.0817(13) Uani 1 1 d . . . . .
H20A H 0.5385 -0.8399 -0.3981 0.098 Uiso 1 1 calc R U . . .
H20B H 0.4966 -0.7847 -0.4702 0.098 Uiso 1 1 calc R U . . .
C21 C 0.7044(7) -0.8970(5) -0.4437(3) 0.0897(15) Uani 1 1 d . . . . .
H21A H 0.7583 -0.8579 -0.4722 0.108 Uiso 1 1 calc R U . . .
H21B H 0.7901 -0.9194 -0.4022 0.108 Uiso 1 1 calc R U . . .
C22 C 0.6171(9) -1.0147(6) -0.4769(3) 0.1082(18) Uani 1 1 d . . . . .
H22A H 0.6966 -1.0707 -0.4849 0.162 Uiso 1 1 calc R U . . .
H22B H 0.5655 -1.0549 -0.4485 0.162 Uiso 1 1 calc R U . . .
H22C H 0.5337 -0.9934 -0.5185 0.162 Uiso 1 1 calc R U . . .
C23 C 0.4228(5) -0.5506(5) -0.4337(2) 0.0795(13) Uani 0.535(9) 1 d . . P A 1
H23A H 0.3497 -0.6230 -0.4444 0.095 Uiso 0.535(9) 1 calc R U P A 1
H23B H 0.3663 -0.4860 -0.4173 0.095 Uiso 0.535(9) 1 calc R U P A 1
C24 C 0.4387(18) -0.5077(14) -0.4924(8) 0.085(3) Uani 0.535(9) 1 d . U P A 1
H24A H 0.4515 -0.5813 -0.5170 0.102 Uiso 0.535(9) 1 calc R U P A 1
H24B H 0.5436 -0.4628 -0.4803 0.102 Uiso 0.535(9) 1 calc R U P A 1
C25 C 0.3152(19) -0.4278(13) -0.5399(7) 0.117(3) Uani 0.535(9) 1 d . U P A 1
H25A H 0.2440 -0.3906 -0.5177 0.141 Uiso 0.535(9) 1 calc R U P A 1
H25B H 0.2460 -0.4794 -0.5760 0.141 Uiso 0.535(9) 1 calc R U P A 1
C26 C 0.402(2) -0.3113(19) -0.5721(10) 0.128(4) Uani 0.535(9) 1 d . U P A 1
H26A H 0.3152 -0.2623 -0.6027 0.192 Uiso 0.535(9) 1 calc R U P A 1
H26B H 0.4683 -0.2586 -0.5368 0.192 Uiso 0.535(9) 1 calc R U P A 1
H26C H 0.4704 -0.3474 -0.5951 0.192 Uiso 0.535(9) 1 calc R U P A 1
C23' C 0.4228(5) -0.5506(5) -0.4337(2) 0.0795(13) Uani 0.465(9) 1 d . . P A 2
H23C H 0.3509 -0.5004 -0.4167 0.095 Uiso 0.465(9) 1 calc R U P A 2
H23D H 0.3622 -0.6254 -0.4540 0.095 Uiso 0.465(9) 1 calc R U P A 2
C24' C 0.474(2) -0.4685(15) -0.4911(10) 0.085(3) Uani 0.465(9) 1 d . U P A 2
H24C H 0.5946 -0.4649 -0.4775 0.102 Uiso 0.465(9) 1 calc R U P A 2
H24D H 0.4355 -0.5146 -0.5327 0.102 Uiso 0.465(9) 1 calc R U P A 2
C25' C 0.422(2) -0.3629(15) -0.5018(8) 0.117(3) Uani 0.465(9) 1 d . U P A 2
H25C H 0.5144 -0.3050 -0.4865 0.141 Uiso 0.465(9) 1 calc R U P A 2
H25D H 0.3488 -0.3472 -0.4761 0.141 Uiso 0.465(9) 1 calc R U P A 2
C26' C 0.331(3) -0.337(2) -0.5713(12) 0.128(4) Uani 0.465(9) 1 d . U P A 2
H26D H 0.2933 -0.2521 -0.5762 0.192 Uiso 0.465(9) 1 calc R U P A 2
H26E H 0.4032 -0.3505 -0.5971 0.192 Uiso 0.465(9) 1 calc R U P A 2
H26F H 0.2374 -0.3928 -0.5867 0.192 Uiso 0.465(9) 1 calc R U P A 2

loop_
_atom_site_aniso_label
_atom_site_aniso_U_11
_atom_site_aniso_U_22
_atom_site_aniso_U_33
_atom_site_aniso_U_23
_atom_site_aniso_U_13
_atom_site_aniso_U_12
S1 0.0587(5) 0.0539(5) 0.0495(5) -0.0010(4) 0.0197(4) 0.0018(5)
O1 0.0767(19) 0.0749(19) 0.0811(19) -0.0092(15) 0.0419(17) -0.0003(15)
N1 0.062(2) 0.077(2) 0.085(3) -0.0134(19) 0.023(2) -0.0051(19)
C1 0.060(2) 0.064(2) 0.0481(19) -0.0052(17) 0.0209(18) 0.0014(19)
O2 0.0716(18) 0.0739(19) 0.0585(16) 0.0065(14) 0.0090(14) 0.0051(15)
C2 0.074(3) 0.048(2) 0.122(4) -0.012(2) 0.036(3) -0.002(2)
S2 0.0786(7) 0.0642(6) 0.0622(6) 0.0007(5) 0.0242(5) -0.0100(6)
N2 0.098(3) 0.0496(19) 0.060(2) 0.0076(16) 0.016(2) -0.0062(19)
O3 0.0859(19) 0.0502(14) 0.0639(16) -0.0024(13) 0.0291(15) -0.0059(14)
C3 0.061(3) 0.050(2) 0.118(4) -0.002(2) 0.031(3) 0.0095(19)
N3 0.087(2) 0.0470(18) 0.0573(18) 0.0062(14) 0.0245(18) -0.0014(17)
S3 0.0706(6) 0.0490(5) 0.0601(5) 0.0026(4) 0.0208(5) 0.0014(5)
C4 0.059(2) 0.0503(19) 0.0423(17) -0.0029(15) 0.0173(16) 0.0035(16)
N4 0.150(4) 0.057(2) 0.069(2) 0.0068(18) 0.042(3) -0.013(2)
C5 0.068(3) 0.047(2) 0.080(3) -0.008(2) 0.022(2) 0.0072(19)
N5 0.148(4) 0.056(2) 0.061(2) 0.0067(17) 0.037(3) -0.004(2)
C6 0.060(3) 0.065(3) 0.085(3) -0.011(2) 0.021(2) 0.013(2)
N6 0.067(2) 0.0497(17) 0.0563(17) 0.0060(14) 0.0226(16) -0.0012(15)
C7 0.064(2) 0.048(2) 0.059(2) 0.0059(17) 0.027(2) 0.0072(18)
N7 0.0650(19) 0.0436(17) 0.0537(17) 0.0054(13) 0.0174(16) -0.0017(14)
C8 0.082(3) 0.051(2) 0.057(2) 0.0044(18) 0.033(2) 0.009(2)
N8 0.123(3) 0.0465(19) 0.0623(19) 0.0069(17) 0.033(2) 0.001(2)
N9 0.169(4) 0.052(2) 0.078(3) 0.0085(19) 0.064(3) -0.001(2)
C9 0.0411(18) 0.052(2) 0.059(2) 0.0047(16) 0.0147(17) -0.0050(15)
N10 0.0416(16) 0.085(2) 0.0603(18) -0.0024(17) 0.0151(15) 0.0013(16)
C10 0.063(2) 0.051(2) 0.055(2) 0.0023(18) 0.0143(19) -0.0061(18)
C11 0.049(2) 0.089(3) 0.064(2) 0.001(2) 0.0199(19) 0.001(2)
C12 0.066(3) 0.099(4) 0.071(3) -0.011(3) 0.020(2) 0.002(3)
C13 0.095(4) 0.092(4) 0.087(3) -0.006(3) 0.028(3) -0.006(3)
C14 0.154(6) 0.096(4) 0.089(4) -0.014(3) 0.044(4) 0.002(4)
C15 0.052(2) 0.095(3) 0.073(3) -0.001(2) 0.030(2) -0.007(2)
C16 0.065(3) 0.102(3) 0.075(3) 0.011(3) 0.026(2) 0.008(2)
C17 0.091(4) 0.099(4) 0.097(4) 0.019(3) 0.048(3) 0.011(3)
C18 0.138(6) 0.142(6) 0.119(5) 0.061(4) 0.059(5) 0.065(5)
C19 0.046(2) 0.096(3) 0.064(2) -0.006(2) 0.019(2) 0.003(2)
C20 0.061(3) 0.094(3) 0.088(3) -0.014(3) 0.022(3) -0.007(3)
C21 0.084(3) 0.101(4) 0.084(3) -0.021(3) 0.028(3) 0.000(3)
C22 0.127(5) 0.097(4) 0.102(4) -0.028(3) 0.040(4) -0.017(4)
C23 0.058(3) 0.107(4) 0.068(3) -0.002(3) 0.014(2) 0.015(2)
C24 0.080(5) 0.083(6) 0.081(3) 0.017(4) 0.012(3) -0.005(4)
C25 0.132(5) 0.124(5) 0.105(5) 0.004(4) 0.051(4) 0.010(4)
C26 0.133(10) 0.134(8) 0.121(5) 0.031(5) 0.048(8) -0.018(7)
C23' 0.058(3) 0.107(4) 0.068(3) -0.002(3) 0.014(2) 0.015(2)
C24' 0.080(5) 0.083(6) 0.081(3) 0.017(4) 0.012(3) -0.005(4)
C25' 0.132(5) 0.124(5) 0.105(5) 0.004(4) 0.051(4) 0.010(4)
C26' 0.133(10) 0.134(8) 0.121(5) 0.031(5) 0.048(8) -0.018(7)

loop_
_atom_type_symbol
_atom_type_description
_atom_type_scat_dispersion_real
_atom_type_scat_dispersion_imag
_atom_type_scat_source
C C 0.0033 0.0016 'International Tables Vol C Tables 4.2.6.8 and 6.1.1.4'
H H 0.0000 0.0000 'International Tables Vol C Tables 4.2.6.8 and 6.1.1.4'
N N 0.0061 0.0033 'International Tables Vol C Tables 4.2.6.8 and 6.1.1.4'
O O 0.0106 0.0060 'International Tables Vol C Tables 4.2.6.8 and 6.1.1.4'
S S 0.1246 0.1234 'International Tables Vol C Tables 4.2.6.8 and 6.1.1.4'

loop_
_geom_angle_atom_site_label_1
_geom_angle_atom_site_label_2
_geom_angle_atom_site_label_3
_geom_angle
_geom_angle_site_symmetry_1
_geom_angle_site_symmetry_3
O1 S1 O2 114.12(18) . .
O1 S1 O3 111.37(17) . .
O2 S1 O3 111.65(17) . .
O1 S1 C4 105.93(16) . .
O2 S1 C4 106.85(17) . .
O3 S1 C4 106.32(18) . .
C1 N1 H1A 120.0 . .
C1 N1 H1B 120.0 . .
H1A N1 H1B 120.0 . .
C2 C1 C6 117.8(4) . .
C2 C1 N1 120.9(4) . .
C6 C1 N1 121.3(4) . .
C1 C2 C3 121.0(4) . .
C1 C2 H2A 119.5 . .
C3 C2 H2A 119.5 . .
C7 N2 H2B 120.1 . .
C7 N2 H2C 119.9 . .
H2B N2 H2C 120.0 . .
C4 C3 C2 120.5(4) . .
C4 C3 H3A 119.8 . .
C2 C3 H3A 119.8 . .
C8 N3 C7 124.7(4) . .
C5 C4 C3 118.4(4) . .
C5 C4 S1 121.3(3) . .
C3 C4 S1 120.4(3) . .
C8 N4 H4A 120.0 . .
C8 N4 H4B 120.0 . .
H4A N4 H4B 120.0 . .
C6 C5 C4 120.7(4) . .
C6 C5 H5A 119.7 . .
C4 C5 H5A 119.7 . .
C8 N5 H5B 120.0 . .
C8 N5 H5C 120.1 . .
H5B N5 H5C 120.0 . .
C5 C6 C1 121.7(4) . .
C5 C6 H6A 119.2 . .
C1 C6 H6A 119.2 . .
C9 N6 H6B 119.8 . .
C9 N6 H6C 120.2 . .
H6B N6 H6C 120.0 . .
N2 C7 N3 112.5(4) . .
N2 C7 S2 117.2(3) . .
N3 C7 S2 130.3(3) . .
C9 N7 C10 124.2(3) . .
N5 C8 N3 127.5(4) . .
N5 C8 N4 117.4(4) . .
N3 C8 N4 115.0(4) . .
C10 N8 H8A 120.0 . .
C10 N8 H8B 120.0 . .
H8A N8 H8B 120.0 . .
C10 N9 H9A 120.2 . .
C10 N9 H9B 119.8 . .
H9A N9 H9B 120.0 . .
N7 C9 N6 113.8(3) . .
N7 C9 S3 129.7(3) . .
N6 C9 S3 116.6(3) . .
C23' N10 C11 112.3(4) . .
C23 N10 C11 112.3(4) . .
C23' N10 C19 110.7(3) . .
C23 N10 C19 110.7(3) . .
C11 N10 C19 106.4(3) . .
C23' N10 C15 106.8(3) . .
C23 N10 C15 106.8(3) . .
C11 N10 C15 110.6(3) . .
C19 N10 C15 110.1(3) . .
N9 C10 N8 117.8(4) . .
N9 C10 N7 126.3(3) . .
N8 C10 N7 115.9(3) . .
C12 C11 N10 116.4(3) . .
C12 C11 H11A 108.2 . .
N10 C11 H11A 108.2 . .
C12 C11 H11B 108.2 . .
N10 C11 H11B 108.2 . .
H11A C11 H11B 107.3 . .
C13 C12 C11 111.2(4) . .
C13 C12 H12A 109.4 . .
C11 C12 H12A 109.4 . .
C13 C12 H12B 109.4 . .
C11 C12 H12B 109.4 . .
H12A C12 H12B 108.0 . .
C14 C13 C12 113.5(5) . .
C14 C13 H13A 108.9 . .
C12 C13 H13A 108.9 . .
C14 C13 H13B 108.9 . .
C12 C13 H13B 108.9 . .
H13A C13 H13B 107.7 . .
C13 C14 H14A 109.5 . .
C13 C14 H14B 109.5 . .
H14A C14 H14B 109.5 . .
C13 C14 H14C 109.5 . .
H14A C14 H14C 109.5 . .
H14B C14 H14C 109.5 . .
C16 C15 N10 116.4(3) . .
C16 C15 H15A 108.2 . .
N10 C15 H15A 108.2 . .
C16 C15 H15B 108.2 . .
N10 C15 H15B 108.2 . .
H15A C15 H15B 107.3 . .
C15 C16 C17 111.8(4) . .
C15 C16 H16A 109.3 . .
C17 C16 H16A 109.3 . .
C15 C16 H16B 109.3 . .
C17 C16 H16B 109.3 . .
H16A C16 H16B 107.9 . .
C18 C17 C16 113.4(5) . .
C18 C17 H17A 108.9 . .
C16 C17 H17A 108.9 . .
C18 C17 H17B 108.9 . .
C16 C17 H17B 108.9 . .
H17A C17 H17B 107.7 . .
C17 C18 H18A 109.5 . .
C17 C18 H18B 109.5 . .
H18A C18 H18B 109.5 . .
C17 C18 H18C 109.5 . .
H18A C18 H18C 109.5 . .
H18B C18 H18C 109.5 . .
C20 C19 N10 115.6(3) . .
C20 C19 H19A 108.4 . .
N10 C19 H19A 108.4 . .
C20 C19 H19B 108.4 . .
N10 C19 H19B 108.4 . .
H19A C19 H19B 107.4 . .
C21 C20 C19 110.7(4) . .
C21 C20 H20A 109.5 . .
C19 C20 H20A 109.5 . .
C21 C20 H20B 109.5 . .
C19 C20 H20B 109.5 . .
H20A C20 H20B 108.1 . .
C22 C21 C20 112.6(5) . .
C22 C21 H21A 109.1 . .
C20 C21 H21A 109.1 . .
C22 C21 H21B 109.1 . .
C20 C21 H21B 109.1 . .
H21A C21 H21B 107.8 . .
C21 C22 H22A 109.5 . .
C21 C22 H22B 109.5 . .
H22A C22 H22B 109.5 . .
C21 C22 H22C 109.5 . .
H22A C22 H22C 109.5 . .
H22B C22 H22C 109.5 . .
C24 C23 N10 119.1(7) . .
C24 C23 H23A 107.5 . .
N10 C23 H23A 107.5 . .
C24 C23 H23B 107.5 . .
N10 C23 H23B 107.5 . .
H23A C23 H23B 107.0 . .
C23 C24 C25 123.5(13) . .
C23 C24 H24A 106.4 . .
C25 C24 H24A 106.4 . .
C23 C24 H24B 106.4 . .
C25 C24 H24B 106.4 . .
H24A C24 H24B 106.5 . .
C24 C25 C26 113.2(12) . .
C24 C25 H25A 108.9 . .
C26 C25 H25A 108.9 . .
C24 C25 H25B 108.9 . .
C26 C25 H25B 108.9 . .
H25A C25 H25B 107.7 . .
C25 C26 H26A 109.5 . .
C25 C26 H26B 109.5 . .
H26A C26 H26B 109.5 . .
C25 C26 H26C 109.5 . .
H26A C26 H26C 109.5 . .
H26B C26 H26C 109.5 . .
N10 C23' C24' 110.4(7) . .
N10 C23' H23C 109.6 . .
C24' C23' H23C 109.6 . .
N10 C23' H23D 109.6 . .
C24' C23' H23D 109.6 . .
H23C C23' H23D 108.1 . .
C25' C24' C23' 117.1(17) . .
C25' C24' H24C 108.0 . .
C23' C24' H24C 108.0 . .
C25' C24' H24D 108.0 . .
C23' C24' H24D 108.0 . .
H24C C24' H24D 107.3 . .
C24' C25' C26' 114.0(19) . .
C24' C25' H25C 108.8 . .
C26' C25' H25C 108.8 . .
C24' C25' H25D 108.8 . .
C26' C25' H25D 108.8 . .
H25C C25' H25D 107.7 . .
C25' C26' H26D 109.5 . .
C25' C26' H26E 109.5 . .
H26D C26' H26E 109.5 . .
C25' C26' H26F 109.5 . .
H26D C26' H26F 109.5 . .
H26E C26' H26F 109.5 . .

loop_
_geom_bond_atom_site_label_1
_geom_bond_atom_site_label_2
_geom_bond_distance
_geom_bond_site_symmetry_2
S1 O1 1.446(3) .
S1 O2 1.448(3) .
S1 O3 1.461(3) .
S1 C4 1.762(4) .
N1 C1 1.382(5) .
N1 H1A 0.8600 .
N1 H1B 0.8600 .
C1 C2 1.372(6) .
C1 C6 1.373(6) .
C2 C3 1.385(6) .
C2 H2A 0.9300 .
S2 C7 1.709(4) .
N2 C7 1.331(5) .
N2 H2B 0.8600 .
N2 H2C 0.8600 .
C3 C4 1.376(5) .
C3 H3A 0.9300 .
N3 C8 1.337(5) .
N3 C7 1.343(5) .
S3 C9 1.718(4) .
C4 C5 1.374(5) .
N4 C8 1.343(5) .
N4 H4A 0.8600 .
N4 H4B 0.8599 .
C5 C6 1.366(6) .
C5 H5A 0.9300 .
N5 C8 1.301(6) .
N5 H5B 0.8600 .
N5 H5C 0.8601 .
C6 H6A 0.9300 .
N6 C9 1.340(4) .
N6 H6B 0.8597 .
N6 H6C 0.8600 .
N7 C9 1.337(5) .
N7 C10 1.354(5) .
N8 C10 1.320(5) .
N8 H8A 0.8601 .
N8 H8B 0.8600 .
N9 C10 1.306(5) .
N9 H9A 0.8601 .
N9 H9B 0.8601 .
N10 C23' 1.503(6) .
N10 C23 1.503(6) .
N10 C11 1.518(5) .
N10 C19 1.524(5) .
N10 C15 1.526(5) .
C11 C12 1.512(6) .
C11 H11A 0.9700 .
C11 H11B 0.9700 .
C12 C13 1.511(7) .
C12 H12A 0.9700 .
C12 H12B 0.9700 .
C13 C14 1.506(7) .
C13 H13A 0.9700 .
C13 H13B 0.9700 .
C14 H14A 0.9600 .
C14 H14B 0.9600 .
C14 H14C 0.9600 .
C15 C16 1.507(6) .
C15 H15A 0.9700 .
C15 H15B 0.9700 .
C16 C17 1.515(6) .
C16 H16A 0.9700 .
C16 H16B 0.9700 .
C17 C18 1.493(8) .
C17 H17A 0.9700 .
C17 H17B 0.9700 .
C18 H18A 0.9600 .
C18 H18B 0.9600 .
C18 H18C 0.9600 .
C19 C20 1.519(6) .
C19 H19A 0.9700 .
C19 H19B 0.9700 .
C20 C21 1.517(7) .
C20 H20A 0.9700 .
C20 H20B 0.9700 .
C21 C22 1.510(7) .
C21 H21A 0.9700 .
C21 H21B 0.9700 .
C22 H22A 0.9600 .
C22 H22B 0.9600 .
C22 H22C 0.9600 .
C23 C24 1.380(16) .
C23 H23A 0.9700 .
C23 H23B 0.9700 .
C24 C25 1.47(2) .
C24 H24A 0.9700 .
C24 H24B 0.9700 .
C25 C26 1.702(19) .
C25 H25A 0.9700 .
C25 H25B 0.9700 .
C26 H26A 0.9600 .
C26 H26B 0.9600 .
C26 H26C 0.9600 .
C23' C24' 1.677(19) .
C23' H23C 0.9700 .
C23' H23D 0.9700 .
C24' C25' 1.21(2) .
C24' H24C 0.9700 .
C24' H24D 0.9700 .
C25' C26' 1.45(3) .
C25' H25C 0.9700 .
C25' H25D 0.9700 .
C26' H26D 0.9600 .
C26' H26E 0.9600 .
C26' H26F 0.9600 .

loop_
_geom_torsion_atom_site_label_1
_geom_torsion_atom_site_label_2
_geom_torsion_atom_site_label_3
_geom_torsion_atom_site_label_4
_geom_torsion
_geom_torsion_site_symmetry_1
_geom_torsion_site_symmetry_2
_geom_torsion_site_symmetry_3
_geom_torsion_site_symmetry_4
C6 C1 C2 C3 -2.8(7) . . . .
N1 C1 C2 C3 174.7(4) . . . .
C1 C2 C3 C4 0.2(8) . . . .
C2 C3 C4 C5 2.5(7) . . . .
C2 C3 C4 S1 -178.6(4) . . . .
O1 S1 C4 C5 -132.1(3) . . . .
O2 S1 C4 C5 105.9(3) . . . .
O3 S1 C4 C5 -13.5(4) . . . .
O1 S1 C4 C3 49.1(4) . . . .
O2 S1 C4 C3 -72.9(4) . . . .
O3 S1 C4 C3 167.7(3) . . . .
C3 C4 C5 C6 -2.7(6) . . . .
S1 C4 C5 C6 178.5(3) . . . .
C4 C5 C6 C1 0.1(7) . . . .
C2 C1 C6 C5 2.7(7) . . . .
N1 C1 C6 C5 -174.8(4) . . . .
C8 N3 C7 N2 171.5(4) . . . .
C8 N3 C7 S2 -8.1(6) . . . .
C7 N3 C8 N5 -2.1(7) . . . .
C7 N3 C8 N4 179.9(4) . . . .
C10 N7 C9 N6 -171.4(3) . . . .
C10 N7 C9 S3 9.3(6) . . . .
C9 N7 C10 N9 -1.7(7) . . . .
C9 N7 C10 N8 176.9(4) . . . .
C23' N10 C11 C12 55.5(5) . . . .
C23 N10 C11 C12 55.5(5) . . . .
C19 N10 C11 C12 176.7(4) . . . .
C15 N10 C11 C12 -63.7(5) . . . .
N10 C11 C12 C13 -173.1(4) . . . .
C11 C12 C13 C14 174.2(4) . . . .
C23' N10 C15 C16 176.8(4) . . . .
C23 N10 C15 C16 176.8(4) . . . .
C11 N10 C15 C16 -60.7(5) . . . .
C19 N10 C15 C16 56.6(5) . . . .
N10 C15 C16 C17 -175.7(4) . . . .
C15 C16 C17 C18 -174.2(5) . . . .
C23' N10 C19 C20 -57.8(5) . . . .
C23 N10 C19 C20 -57.8(5) . . . .
C11 N10 C19 C20 179.9(4) . . . .
C15 N10 C19 C20 60.1(5) . . . .
N10 C19 C20 C21 -174.0(4) . . . .
C19 C20 C21 C22 -176.1(5) . . . .
C11 N10 C23 C24 64.6(9) . . . .
C19 N10 C23 C24 -54.2(10) . . . .
C15 N10 C23 C24 -174.1(9) . . . .
N10 C23 C24 C25 -156.3(11) . . . .
C23 C24 C25 C26 138.8(14) . . . .
C11 N10 C23' C24' 50.1(8) . . . .
C19 N10 C23' C24' -68.6(8) . . . .
C15 N10 C23' C24' 171.5(8) . . . .
N10 C23' C24' C25' -119.0(16) . . . .
C23' C24' C25' C26' -126.0(16) . . . .
